data_7225439
loop_
_publ_author_name
'Safin, Damir A.'
'Babashkina, Maria G.'
'Robeyns, Koen'
'Garcia, Yann'

_publ_section_title
;
 C--H&#x22EF;Br--C vs. C--Br&#x22EF;Br--C vs. C--Br&#x22EF;N bonding in
 molecular self-assembly of pyridine-containing dyes
;
_journal_issue 59
_journal_name_full 'RSC Adv.'
_journal_page_first 53669
_journal_paper_doi 10.1039/C6RA10094E
_journal_volume 6
_journal_year 2016
_chemical_formula_moiety 'C12 H9 Br N2 O'
_chemical_formula_sum 'C12 H9 Br N2 O'
_chemical_formula_weight 277.12
_chemical_name_systematic
; 
 ? 
;
_space_group_IT_number 29
_symmetry_cell_setting orthorhombic
_symmetry_space_group_name_Hall 'P 2c -2ac'
_symmetry_space_group_name_H-M 'P c a 21'
_atom_sites_solution_hydrogens geom
_atom_sites_solution_primary direct
_atom_sites_solution_secondary difmap
_audit_creation_method SHELXL-97
_audit_update_record
;
2016-03-27 deposited with the CCDC.
2016-05-24 downloaded from the CCDC.
;
_cell_angle_alpha 90.00
_cell_angle_beta 90.00
_cell_angle_gamma 90.00
_cell_formula_units_Z 4
_cell_length_a 6.1946(6)
_cell_length_b 7.0152(7)
_cell_length_c 25.100(2)
_cell_measurement_reflns_used 3926
_cell_measurement_temperature 293(2)
_cell_measurement_theta_max 25.6690
_cell_measurement_theta_min 2.8978
_cell_volume 1090.75(17)
_computing_cell_refinement
;
CrysAlisPro, Oxford Diffraction Ltd.,
Version 1.171.34.40 (release 27-08-2010 CrysAlis171 .NET)
(compiled Aug 27 2010,11:50:40)
;
_computing_data_collection
;
CrysAlisPro, Oxford Diffraction Ltd.,
Version 1.171.34.40 (release 27-08-2010 CrysAlis171 .NET)
(compiled Aug 27 2010,11:50:40)
;
_computing_data_reduction
;
CrysAlisPro, Oxford Diffraction Ltd.,
Version 1.171.34.40 (release 27-08-2010 CrysAlis171 .NET)
(compiled Aug 27 2010,11:50:40)
;
_computing_molecular_graphics PLATON
_computing_structure_refinement 'SHELXL-97 (Sheldrick, 1997)'
_computing_structure_solution 'SHELXS-97 (Sheldrick, 1990)'
_diffrn_ambient_temperature 293(2)
_diffrn_detector_area_resol_mean 6.66
_diffrn_measured_fraction_theta_full 0.990
_diffrn_measured_fraction_theta_max 0.990
_diffrn_measurement_device_type 'MAR345 image plate'
_diffrn_measurement_method '120 images, \D\F 2.0\%'
_diffrn_radiation_monochromator 'Zr filter'
_diffrn_radiation_source 'RU200 rotating anode'
_diffrn_radiation_type MoK\a
_diffrn_radiation_wavelength 0.71073
_diffrn_reflns_av_R_equivalents 0.0471
_diffrn_reflns_av_sigmaI/netI 0.0318
_diffrn_reflns_limit_h_max 7
_diffrn_reflns_limit_h_min -7
_diffrn_reflns_limit_k_max 8
_diffrn_reflns_limit_k_min -8
_diffrn_reflns_limit_l_max 30
_diffrn_reflns_limit_l_min -30
_diffrn_reflns_number 9101
_diffrn_reflns_theta_full 25.72
_diffrn_reflns_theta_max 25.72
_diffrn_reflns_theta_min 2.90
_exptl_absorpt_coefficient_mu 3.746
_exptl_absorpt_correction_T_max 1.00000
_exptl_absorpt_correction_T_min 0.31966
_exptl_absorpt_correction_type multi-scan
_exptl_absorpt_process_details
;
CrysAlisPro, Oxford Diffraction Ltd.,
Version 1.171.34.40 (release 27-08-2010 CrysAlis171 .NET)
(compiled Aug 27 2010,11:50:40)
Empirical absorption correction using spherical harmonics,
 implemented in SCALE3 ABSPACK scaling algorithm.
;
_exptl_crystal_colour yellow
_exptl_crystal_density_diffrn 1.688
_exptl_crystal_density_method 'not measured'
_exptl_crystal_description plate
_exptl_crystal_F_000 552
_exptl_crystal_size_max 0.51
_exptl_crystal_size_mid 0.24
_exptl_crystal_size_min 0.03
_refine_diff_density_max 0.758
_refine_diff_density_min -0.553
_refine_diff_density_rms 0.098
_refine_ls_abs_structure_details 'Flack H D (1983), Acta Cryst. A39, 876-881'
_refine_ls_abs_structure_Flack 0.00(2)
_refine_ls_extinction_method none
_refine_ls_goodness_of_fit_ref 1.105
_refine_ls_hydrogen_treatment constr
_refine_ls_matrix_type full
_refine_ls_number_parameters 145
_refine_ls_number_reflns 2076
_refine_ls_number_restraints 4
_refine_ls_restrained_S_all 1.105
_refine_ls_R_factor_all 0.0540
_refine_ls_R_factor_gt 0.0477
_refine_ls_shift/su_max 0.000
_refine_ls_shift/su_mean 0.000
_refine_ls_structure_factor_coef Fsqd
_refine_ls_weighting_details 'calc w=1/[\s^2^(Fo^2^)+(0.0462P)^2^+3.5879P] where P=(Fo^2^+2Fc^2^)/3'
_refine_ls_weighting_scheme calc
_refine_ls_wR_factor_gt 0.1152
_refine_ls_wR_factor_ref 0.1185
_reflns_number_gt 1838
_reflns_number_total 2076
_reflns_threshold_expression >2sigma(I)
_cod_data_source_file c6ra10094e2.cif
_cod_data_source_block 3
_cod_original_cell_volume 1090.77(19)
_cod_database_code 7225439

loop_
_symmetry_equiv_pos_as_xyz
'x, y, z'
'-x, -y, z+1/2'
'x+1/2, -y, z'
'-x+1/2, y, z+1/2'

loop_
_atom_site_label
_atom_site_type_symbol
_atom_site_fract_x
_atom_site_fract_y
_atom_site_fract_z
_atom_site_U_iso_or_equiv
_atom_site_adp_type
_atom_site_occupancy
_atom_site_symmetry_multiplicity
_atom_site_calc_flag
_atom_site_refinement_flags
Br1 Br 1.07243(6) 0.70948(5) 0.76892(2) 0.04648(9) Uani 1 1 d .
C2 C 0.8868(6) 0.7254(5) 0.70876(17) 0.0315(9) Uani 1 1 d U
C3 C 0.6782(7) 0.7885(5) 0.71574(17) 0.0372(10) Uani 1 1 d U
H3 H 0.6260 0.8141 0.7497 0.045 Uiso 1 1 calc R
C4 C 0.5466(6) 0.8135(6) 0.67152(17) 0.0383(11) Uani 1 1 d .
H4 H 0.4039 0.8511 0.6762 0.046 Uiso 1 1 calc R
C5 C 0.6247(6) 0.7835(6) 0.62091(17) 0.0359(10) Uani 1 1 d .
C6 C 0.8398(6) 0.7220(5) 0.61327(16) 0.0317(9) Uani 1 1 d .
C7 C 0.9649(7) 0.6917(5) 0.65888(16) 0.0354(10) Uani 1 1 d U
H7 H 1.1055 0.6473 0.6551 0.042 Uiso 1 1 calc R
O8 O 0.4943(5) 0.8141(5) 0.57826(12) 0.0475(9) Uani 1 1 d .
H8 H 0.5629 0.7974 0.5507 0.071 Uiso 1 1 calc R
C9 C 0.9319(7) 0.7030(5) 0.56115(16) 0.0360(10) Uani 1 1 d .
H9 H 1.0757 0.6664 0.5583 0.043 Uiso 1 1 calc R
N10 N 0.8248(5) 0.7341(4) 0.51835(15) 0.0334(8) Uani 1 1 d .
C11 C 0.9284(7) 0.7337(5) 0.46806(16) 0.0347(10) Uani 1 1 d .
C12 C 0.8151(7) 0.6697(6) 0.42426(16) 0.0386(11) Uani 1 1 d .
H12 H 0.6763 0.6209 0.4279 0.046 Uiso 1 1 calc R
C13 C 0.9108(7) 0.6796(6) 0.37550(18) 0.0445(12) Uani 1 1 d .
H13 H 0.8338 0.6309 0.3468 0.053 Uiso 1 1 calc R
N14 N 1.1054(7) 0.7528(6) 0.36525(15) 0.0476(11) Uani 1 1 d .
C15 C 1.2095(8) 0.8179(6) 0.40883(18) 0.0448(12) Uani 1 1 d .
H15 H 1.3462 0.8698 0.4039 0.054 Uiso 1 1 calc R
C16 C 1.1301(7) 0.8139(6) 0.45993(17) 0.0363(10) Uani 1 1 d .
H16 H 1.2093 0.8634 0.4882 0.044 Uiso 1 1 calc R

loop_
_atom_site_aniso_label
_atom_site_aniso_U_11
_atom_site_aniso_U_22
_atom_site_aniso_U_33
_atom_site_aniso_U_23
_atom_site_aniso_U_13
_atom_site_aniso_U_12
Br1 0.04661(18) 0.05938(19) 0.03343(15) 0.0042(3) -0.0019(2) 0.00437(19)
C2 0.0182(16) 0.0284(17) 0.048(2) 0.0031(17) 0.0028(15) -0.0016(14)
C3 0.041(2) 0.0251(17) 0.045(2) 0.0024(17) 0.0109(17) -0.0013(16)
C4 0.024(2) 0.040(2) 0.052(2) 0.0000(18) 0.0071(17) 0.0022(16)
C5 0.0261(19) 0.038(2) 0.044(2) 0.0048(18) -0.0031(16) -0.0028(17)
C6 0.0289(18) 0.0211(16) 0.045(2) -0.0043(16) 0.0030(16) -0.0002(16)
C7 0.039(2) 0.0341(19) 0.0332(18) 0.0014(16) 0.0027(16) -0.0023(17)
O8 0.0302(13) 0.0645(19) 0.0479(17) -0.0013(15) -0.0065(13) 0.0025(14)
C9 0.0311(19) 0.0334(18) 0.043(2) -0.0021(17) -0.0050(17) -0.0056(17)
N10 0.0255(15) 0.0305(14) 0.0441(16) -0.0024(15) 0.0012(16) -0.0023(12)
C11 0.042(2) 0.0270(17) 0.035(2) -0.0036(15) 0.0005(17) 0.0027(18)
C12 0.032(2) 0.041(2) 0.043(2) -0.0040(18) -0.0020(17) -0.0027(18)
C13 0.048(2) 0.042(2) 0.043(2) -0.0041(18) -0.0094(19) 0.007(2)
N14 0.050(2) 0.057(2) 0.0357(19) 0.0014(16) 0.0059(17) 0.0051(19)
C15 0.040(2) 0.038(2) 0.057(3) 0.002(2) 0.007(2) -0.0039(18)
C16 0.034(2) 0.034(2) 0.041(2) -0.0036(17) -0.0012(18) -0.0033(17)

loop_
_atom_type_symbol
_atom_type_description
_atom_type_scat_dispersion_real
_atom_type_scat_dispersion_imag
_atom_type_scat_source
C C 0.0033 0.0016 'International Tables Vol C Tables 4.2.6.8 and 6.1.1.4'
H H 0.0000 0.0000 'International Tables Vol C Tables 4.2.6.8 and 6.1.1.4'
N N 0.0061 0.0033 'International Tables Vol C Tables 4.2.6.8 and 6.1.1.4'
O O 0.0106 0.0060 'International Tables Vol C Tables 4.2.6.8 and 6.1.1.4'
Br Br -0.2901 2.4595 'International Tables Vol C Tables 4.2.6.8 and 6.1.1.4'

loop_
_geom_angle_atom_site_label_1
_geom_angle_atom_site_label_2
_geom_angle_atom_site_label_3
_geom_angle
C7 C2 C3 120.4(4)
C7 C2 Br1 120.3(3)
C3 C2 Br1 119.0(3)
C2 C3 C4 119.3(4)
C2 C3 H3 120.3
C4 C3 H3 120.3
C5 C4 C3 120.8(4)
C5 C4 H4 119.6
C3 C4 H4 119.6
O8 C5 C4 119.6(4)
O8 C5 C6 120.1(4)
C4 C5 C6 120.2(4)
C7 C6 C5 117.2(4)
C7 C6 C9 120.8(4)
C5 C6 C9 121.8(4)
C2 C7 C6 121.9(4)
C2 C7 H7 119.0
C6 C7 H7 119.0
C5 O8 H8 109.5
N10 C9 C6 122.9(4)
N10 C9 H9 118.5
C6 C9 H9 118.5
C9 N10 C11 120.8(3)
C12 C11 C16 118.3(4)
C12 C11 N10 118.7(4)
C16 C11 N10 122.6(4)
C13 C12 C11 118.6(4)
C13 C12 H12 120.7
C11 C12 H12 120.7
N14 C13 C12 125.9(4)
N14 C13 H13 117.1
C12 C13 H13 117.1
C13 N14 C15 113.9(4)
N14 C15 C16 125.3(4)
N14 C15 H15 117.3
C16 C15 H15 117.3
C15 C16 C11 118.0(4)
C15 C16 H16 121.0
C11 C16 H16 121.0

loop_
_geom_bond_atom_site_label_1
_geom_bond_atom_site_label_2
_geom_bond_distance
Br1 C2 1.901(4)
C2 C7 1.363(6)
C2 C3 1.377(6)
C3 C4 1.388(6)
C3 H3 0.9300
C4 C5 1.376(6)
C4 H4 0.9300
C5 O8 1.358(5)
C5 C6 1.413(6)
C6 C7 1.399(6)
C6 C9 1.433(6)
C7 H7 0.9300
O8 H8 0.8200
C9 N10 1.281(5)
C9 H9 0.9300
N10 C11 1.416(5)
C11 C12 1.379(6)
C11 C16 1.386(6)
C12 C13 1.362(6)
C12 H12 0.9300
C13 N14 1.335(6)
C13 H13 0.9300
N14 C15 1.350(6)
C15 C16 1.374(6)
C15 H15 0.9300
C16 H16 0.9300

loop_
_geom_torsion_atom_site_label_1
_geom_torsion_atom_site_label_2
_geom_torsion_atom_site_label_3
_geom_torsion_atom_site_label_4
_geom_torsion
C7 C2 C3 C4 1.4(6)
Br1 C2 C3 C4 175.4(3)
C2 C3 C4 C5 -2.6(6)
C3 C4 C5 O8 -178.2(4)
C3 C4 C5 C6 1.5(6)
O8 C5 C6 C7 -179.5(3)
C4 C5 C6 C7 0.8(5)
O8 C5 C6 C9 4.4(6)
C4 C5 C6 C9 -175.2(4)
C3 C2 C7 C6 1.0(6)
Br1 C2 C7 C6 -173.0(3)
C5 C6 C7 C2 -2.0(5)
C9 C6 C7 C2 174.0(4)
C7 C6 C9 N10 -178.2(4)
C5 C6 C9 N10 -2.3(6)
C6 C9 N10 C11 173.1(3)
C9 N10 C11 C12 146.8(4)
C9 N10 C11 C16 -40.4(5)
C16 C11 C12 C13 3.2(6)
N10 C11 C12 C13 176.3(4)
C11 C12 C13 N14 -2.5(7)
C12 C13 N14 C15 1.0(7)
C13 N14 C15 C16 -0.3(6)
N14 C15 C16 C11 1.2(7)
C12 C11 C16 C15 -2.6(6)
N10 C11 C16 C15 -175.4(4)
